data_7130381
loop_
_publ_author_name
'Krempner, Clemens'
'Manankandayalage, Chamila'
'Katakam, Nandakumar'
'Unruh, Daniel K.'
'Aquino, Adelia'

_publ_section_title
;
 Intramolecular Frustrated Lewis Pair Mediated Approach to the C=O Bond
 Activation and Cleavage of Carbon Dioxide
;
_journal_name_full 'Chemical Communications'
_journal_paper_doi 10.1039/D2CC03413A
_journal_year 2022
_chemical_formula_sum 'C41 H33 B2 F15 N3 O2'
_chemical_formula_weight 906.32
_space_group_IT_number 61
_space_group_name_Hall '-P 2ac 2ab'
_space_group_name_H-M_alt 'P b c a'
_symmetry_cell_setting orthorhombic
_symmetry_Int_Tables_number 61
_symmetry_space_group_name_Hall '-P 2ac 2ab'
_symmetry_space_group_name_H-M 'P b c a'
_atom_sites_solution_hydrogens geom
_atom_sites_solution_primary dual
_atom_sites_solution_secondary difmap
_audit_creation_date 2020-01-24T09:11:51-00:00
_audit_creation_method 'WinGX routine CIF_UPDATE'
_audit_update_record
;
2021-12-10 deposited with the CCDC.	2022-07-22 downloaded from the CCDC.
;
_cell_angle_alpha 90
_cell_angle_beta 90
_cell_angle_gamma 90
_cell_formula_units_Z 8
_cell_length_a 18.11110(10)
_cell_length_b 19.79510(10)
_cell_length_c 21.89340(10)
_cell_measurement_reflns_used 89682
_cell_measurement_temperature 100(2)
_cell_measurement_theta_max 77.386
_cell_measurement_theta_min 3.854
_cell_volume 7849.03(7)
_computing_cell_refinement 'CrysAlisPro 1.171.40.68a (Rigaku OD, 2019)'
_computing_data_collection 'CrysAlisPro 1.171.40.68a (Rigaku OD, 2019)'
_computing_data_reduction 'CrysAlisPro 1.171.40.68a (Rigaku OD, 2019)'
_computing_structure_refinement 'SHELXL-2018/3 (Sheldrick, 2018)'
_computing_structure_solution 'SHELXT 2014/5 (Sheldrick, 2014)'
_diffrn_ambient_environment N~2~
_diffrn_ambient_temperature 100(2)
_diffrn_detector 'Hybrid Pixel Array Detector'
_diffrn_detector_area_resol_mean 10
_diffrn_detector_type HyPix
_diffrn_measured_fraction_theta_full 1
_diffrn_measured_fraction_theta_max 0.992
_diffrn_measurement_device 'four-circle diffractometer'
_diffrn_measurement_device_type 'XtaLAB Synergy, Dualflex, HyPix'
_diffrn_measurement_method '\w scans'
_diffrn_orient_matrix_type 'CrysAlisPro convention (1999,Acta A55,543-557)'
_diffrn_orient_matrix_UB_11 -0.0209257
_diffrn_orient_matrix_UB_12 0.0197055
_diffrn_orient_matrix_UB_13 0.0658124
_diffrn_orient_matrix_UB_21 -0.0544277
_diffrn_orient_matrix_UB_22 0.0531172
_diffrn_orient_matrix_UB_23 -0.0248823
_diffrn_orient_matrix_UB_31 -0.0619205
_diffrn_orient_matrix_UB_32 -0.0533757
_diffrn_orient_matrix_UB_33 -0.0004561
_diffrn_radiation_monochromator mirror
_diffrn_radiation_probe x-ray
_diffrn_radiation_type CuK\a
_diffrn_radiation_wavelength 1.54178
_diffrn_reflns_av_R_equivalents 0.0383
_diffrn_reflns_av_unetI/netI 0.0539
_diffrn_reflns_Laue_measured_fraction_full 1
_diffrn_reflns_Laue_measured_fraction_max 0.992
_diffrn_reflns_limit_h_max 21
_diffrn_reflns_limit_h_min -22
_diffrn_reflns_limit_k_max 24
_diffrn_reflns_limit_k_min -24
_diffrn_reflns_limit_l_max 27
_diffrn_reflns_limit_l_min -27
_diffrn_reflns_number 137589
_diffrn_reflns_point_group_measured_fraction_full 1
_diffrn_reflns_point_group_measured_fraction_max 0.992
_diffrn_reflns_theta_full 67.679
_diffrn_reflns_theta_max 77.463
_diffrn_reflns_theta_min 3.875
_diffrn_source 'micro-focus sealed X-ray tube'
_diffrn_source_type 'PhotonJet (Cu) X-ray Source'
_exptl_absorpt_coefficient_mu 1.263
_exptl_absorpt_correction_T_max 1
_exptl_absorpt_correction_T_min 0.729
_exptl_absorpt_correction_type gaussian
_exptl_absorpt_process_details
;
        CrysAlisPro 1.171.40.68a (Rigaku Oxford Diffraction, 2019)
Numerical absorption correction based on gaussian integration over
                        a multifaceted crystal model
        Empirical absorption correction using spherical harmonics,
 implemented in SCALE3 ABSPACK scaling algorithm.
;
_exptl_crystal_colour 'clear colourless'
_exptl_crystal_density_diffrn 1.534
_exptl_crystal_description prism
_exptl_crystal_F_000 3688
_exptl_crystal_size_max 0.186
_exptl_crystal_size_mid 0.063
_exptl_crystal_size_min 0.052
_refine_diff_density_max 0.301
_refine_diff_density_min -0.218
_refine_diff_density_rms 0.043
_refine_ls_extinction_method none
_refine_ls_goodness_of_fit_ref 1.034
_refine_ls_hydrogen_treatment constr
_refine_ls_matrix_type full
_refine_ls_number_parameters 601
_refine_ls_number_reflns 8269
_refine_ls_number_restraints 64
_refine_ls_restrained_S_all 1.037
_refine_ls_R_factor_all 0.0329
_refine_ls_R_factor_gt 0.0307
_refine_ls_shift/su_max 0.001
_refine_ls_shift/su_mean 0
_refine_ls_structure_factor_coef Fsqd
_refine_ls_weighting_details 'w=1/[\s^2^(Fo^2^)+(0.0419P)^2^+3.6007P] where P=(Fo^2^+2Fc^2^)/3'
_refine_ls_weighting_scheme calc
_refine_ls_wR_factor_gt 0.0799
_refine_ls_wR_factor_ref 0.0816
_reflns_Friedel_coverage 0
_reflns_number_gt 7673
_reflns_number_total 8269
_reflns_threshold_expression 'I > 2\s(I)'
_cod_data_source_file d2cc03413a2.cif
_cod_data_source_block 3
_cod_database_code 7130381
_shelx_estimated_absorpt_t_min 0.799
_shelx_estimated_absorpt_t_max 0.937
_shelx_shelxl_version_number 2018/3

loop_
_symmetry_equiv_pos_as_xyz
'x, y, z'
'-x+1/2, -y, z+1/2'
'-x, y+1/2, -z+1/2'
'x+1/2, -y+1/2, -z'
'-x, -y, -z'
'x-1/2, y, -z-1/2'
'x, -y-1/2, z-1/2'
'-x-1/2, y-1/2, z'

loop_
_atom_site_label
_atom_site_type_symbol
_atom_site_fract_x
_atom_site_fract_y
_atom_site_fract_z
_atom_site_U_iso_or_equiv
_atom_site_adp_type
_atom_site_occupancy
_atom_site_site_symmetry_order
_atom_site_calc_flag
_atom_site_refinement_flags_posn
_atom_site_refinement_flags_adp
_atom_site_refinement_flags_occupancy
_atom_site_disorder_assembly
_atom_site_disorder_group
F1 F 0.70613(4) 0.65451(4) 0.71431(3) 0.02076(14) Uani 1 1 d . . . . .
F2 F 0.80744(4) 0.72525(4) 0.77486(3) 0.02646(16) Uani 1 1 d . . . . .
F3 F 0.78622(4) 0.75830(4) 0.89453(4) 0.03121(18) Uani 1 1 d . . . . .
F4 F 0.66291(4) 0.71380(4) 0.95309(3) 0.03237(18) Uani 1 1 d . . . . .
F5 F 0.56281(4) 0.64074(4) 0.89550(3) 0.02295(15) Uani 1 1 d . . . . .
F6 F 0.61005(4) 0.50630(3) 0.84996(3) 0.01886(14) Uani 1 1 d . . . . .
F7 F 0.68392(4) 0.39036(3) 0.83629(3) 0.02215(15) Uani 1 1 d . . . . .
F8 F 0.73309(4) 0.35235(3) 0.72366(3) 0.02588(16) Uani 1 1 d . . . . .
F9 F 0.70149(4) 0.43043(4) 0.62463(3) 0.02225(15) Uani 1 1 d . . . . .
F10 F 0.62312(4) 0.54294(3) 0.63622(3) 0.01865(14) Uani 1 1 d . . . . .
F11 F 0.47508(4) 0.70978(3) 0.80067(3) 0.01969(14) Uani 1 1 d . . . . .
F12 F 0.34485(4) 0.70204(3) 0.85718(3) 0.02302(15) Uani 1 1 d . . . . .
F13 F 0.28420(4) 0.57841(4) 0.88318(3) 0.02565(16) Uani 1 1 d . . . . .
F14 F 0.35567(4) 0.46455(3) 0.84833(3) 0.02394(15) Uani 1 1 d . . . . .
F15 F 0.48306(4) 0.47001(3) 0.79088(3) 0.01930(14) Uani 1 1 d . . . . .
O1 O 0.47370(4) 0.58642(4) 0.65140(3) 0.01560(15) Uani 1 1 d . . . . .
O2 O 0.55783(4) 0.64609(4) 0.70319(3) 0.01413(15) Uani 1 1 d . . . . .
N1 N 0.52338(5) 0.68388(4) 0.61196(4) 0.01460(18) Uani 1 1 d . . . . .
N2 N 0.63589(5) 0.74199(5) 0.60152(4) 0.01560(18) Uani 1 1 d . . . . .
N3 N 0.54398(5) 0.78430(5) 0.66582(4) 0.01713(19) Uani 1 1 d . . . . .
C1 C 0.48923(6) 0.67784(5) 0.55233(5) 0.0160(2) Uani 1 1 d . . . . .
C2 C 0.50187(7) 0.72963(6) 0.51060(5) 0.0216(2) Uani 1 1 d . . . . .
H2 H 0.531373 0.767385 0.521645 0.026 Uiso 1 1 calc R U . . .
C3 C 0.47101(7) 0.72561(7) 0.45278(6) 0.0256(3) Uani 1 1 d . . . . .
H3 H 0.479159 0.760518 0.423771 0.031 Uiso 1 1 calc R U . . .
C4 C 0.42819(7) 0.67013(7) 0.43781(6) 0.0247(3) Uani 1 1 d . . . . .
H4 H 0.407422 0.666416 0.398107 0.03 Uiso 1 1 calc R U . . .
C5 C 0.41557(6) 0.61993(6) 0.48080(5) 0.0207(2) Uani 1 1 d . . . . .
H5 H 0.385747 0.582512 0.469423 0.025 Uiso 1 1 calc R U . . .
C6 C 0.44466(6) 0.62159(5) 0.54037(5) 0.0158(2) Uani 1 1 d . . . . .
C7 C 0.57017(6) 0.73874(5) 0.62691(5) 0.0147(2) Uani 1 1 d . . . . .
C8 C 0.66930(6) 0.68414(6) 0.56968(5) 0.0191(2) Uani 1 1 d . . . . .
H8A H 0.661543 0.688886 0.525584 0.029 Uiso 1 1 calc R U . . .
H8B H 0.646241 0.642209 0.583908 0.029 Uiso 1 1 calc R U . . .
H8C H 0.722371 0.68278 0.578315 0.029 Uiso 1 1 calc R U . . .
C9 C 0.67904(7) 0.80477(6) 0.59849(6) 0.0227(2) Uani 1 1 d . . . . .
H9A H 0.700074 0.809753 0.557492 0.034 Uiso 1 1 calc R U . . .
H9B H 0.718984 0.803087 0.62864 0.034 Uiso 1 1 calc R U . . .
H9C H 0.646825 0.843337 0.607299 0.034 Uiso 1 1 calc R U . . .
C10 C 0.46425(7) 0.79463(6) 0.67304(6) 0.0249(3) Uani 1 1 d . . . . .
H10A H 0.438522 0.777869 0.636701 0.037 Uiso 1 1 calc R U . . .
H10B H 0.454084 0.842931 0.678135 0.037 Uiso 1 1 calc R U . . .
H10C H 0.446893 0.770005 0.709121 0.037 Uiso 1 1 calc R U . . .
C11 C 0.59027(7) 0.81573(6) 0.71299(5) 0.0214(2) Uani 1 1 d . . . . .
H11A H 0.639348 0.794886 0.712609 0.032 Uiso 1 1 calc R U . . .
H11B H 0.56747 0.809094 0.753137 0.032 Uiso 1 1 calc R U . . .
H11C H 0.594887 0.864202 0.704702 0.032 Uiso 1 1 calc R U . . .
C12 C 0.43884(6) 0.48763(6) 0.58160(5) 0.0188(2) Uani 1 1 d . . . . .
H12 H 0.490966 0.482476 0.567267 0.023 Uiso 1 1 calc R U . . .
C13 C 0.38695(7) 0.45958(6) 0.53177(6) 0.0261(3) Uani 1 1 d . . . . .
H13A H 0.402949 0.477901 0.491825 0.031 Uiso 1 1 calc R U . . .
H13B H 0.393059 0.409917 0.530148 0.031 Uiso 1 1 calc R U . . .
C14 C 0.30425(8) 0.47540(7) 0.54010(6) 0.0316(3) Uani 1 1 d . . . . .
H14A H 0.282896 0.441299 0.568061 0.038 Uiso 1 1 calc R U . . .
H14B H 0.279486 0.470186 0.500065 0.038 Uiso 1 1 calc R U . . .
C15 C 0.28597(7) 0.54618(7) 0.56531(6) 0.0275(3) Uani 1 1 d . . . . .
H15A H 0.235095 0.54537 0.581831 0.033 Uiso 1 1 calc R U . . .
H15B H 0.28668 0.578691 0.530954 0.033 Uiso 1 1 calc R U . . .
C16 C 0.33835(6) 0.57241(6) 0.61570(5) 0.0189(2) Uani 1 1 d . . . . .
H16 H 0.326959 0.621175 0.622999 0.023 Uiso 1 1 calc R U . . .
C17 C 0.32965(6) 0.53440(6) 0.67666(5) 0.0207(2) Uani 1 1 d . . . . .
H17A H 0.357806 0.558796 0.708527 0.025 Uiso 1 1 calc R U . . .
H17B H 0.27694 0.535237 0.688619 0.025 Uiso 1 1 calc R U . . .
C18 C 0.35590(7) 0.46050(6) 0.67517(6) 0.0230(2) Uani 1 1 d . . . . .
H18A H 0.317788 0.432903 0.654481 0.028 Uiso 1 1 calc R U . . .
H18B H 0.360147 0.443942 0.717695 0.028 Uiso 1 1 calc R U . . .
C19 C 0.43025(7) 0.44925(6) 0.64268(6) 0.0213(2) Uani 1 1 d . . . . .
H19A H 0.436318 0.400319 0.63481 0.026 Uiso 1 1 calc R U . . .
H19B H 0.470495 0.463387 0.670489 0.026 Uiso 1 1 calc R U . . .
C20 C 0.51576(6) 0.63557(5) 0.65669(5) 0.0134(2) Uani 1 1 d . . . . .
C21 C 0.62661(6) 0.64607(5) 0.80047(5) 0.0149(2) Uani 1 1 d . . . . .
C22 C 0.69160(6) 0.66933(5) 0.77348(5) 0.0162(2) Uani 1 1 d . . . . .
C23 C 0.74493(6) 0.70689(6) 0.80336(5) 0.0194(2) Uani 1 1 d . . . . .
C24 C 0.73474(7) 0.72330(6) 0.86407(6) 0.0220(2) Uani 1 1 d . . . . .
C25 C 0.67243(7) 0.70033(6) 0.89332(5) 0.0216(2) Uani 1 1 d . . . . .
C26 C 0.62066(6) 0.66226(6) 0.86198(5) 0.0177(2) Uani 1 1 d . . . . .
C27 C 0.61144(6) 0.53034(5) 0.74415(5) 0.0144(2) Uani 1 1 d . . . . .
C28 C 0.63083(6) 0.48871(6) 0.79298(5) 0.0155(2) Uani 1 1 d . . . . .
C29 C 0.66954(6) 0.42911(6) 0.78730(5) 0.0171(2) Uani 1 1 d . . . . .
C30 C 0.69382(6) 0.40947(6) 0.73021(6) 0.0184(2) Uani 1 1 d . . . . .
C31 C 0.67781(6) 0.44910(6) 0.68024(5) 0.0173(2) Uani 1 1 d . . . . .
C32 C 0.63698(6) 0.50789(5) 0.68791(5) 0.0153(2) Uani 1 1 d . . . . .
C33 C 0.48728(6) 0.59086(5) 0.79255(5) 0.0151(2) Uani 1 1 d . . . . .
C34 C 0.44675(6) 0.64732(5) 0.81051(5) 0.0162(2) Uani 1 1 d . . . . .
C35 C 0.37949(6) 0.64509(6) 0.84021(5) 0.0181(2) Uani 1 1 d . . . . .
C36 C 0.34884(6) 0.58293(6) 0.85373(5) 0.0192(2) Uani 1 1 d . . . . .
C37 C 0.38575(6) 0.52538(6) 0.83651(5) 0.0181(2) Uani 1 1 d . . . . .
C38 C 0.45290(6) 0.53004(5) 0.80642(5) 0.0160(2) Uani 1 1 d . . . . .
C39A C 0.5177(5) 0.5586(3) 1.0302(3) 0.0758(15) Uani 0.630(10) 1 d D U P A 1
H39A H 0.527649 0.599729 1.051014 0.091 Uiso 0.630(10) 1 calc R U P A 1
C40A C 0.5750(3) 0.5187(4) 1.0114(2) 0.0696(14) Uani 0.630(10) 1 d D U P A 1
H40A H 0.625096 0.5303 1.018764 0.084 Uiso 0.630(10) 1 calc R U P A 1
C41A C 0.5550(5) 0.4604(4) 0.9808(2) 0.0744(16) Uani 0.630(10) 1 d D U P A 1
H41A H 0.593198 0.431622 0.96642 0.089 Uiso 0.630(10) 1 calc R U P A 1
C39B C 0.5507(8) 0.5456(7) 1.0071(5) 0.075(2) Uani 0.370(10) 1 d D U P A 2
H39B H 0.587515 0.579258 1.012432 0.09 Uiso 0.370(10) 1 calc R U P A 2
C40B C 0.5771(6) 0.4793(7) 0.9939(5) 0.076(2) Uani 0.370(10) 1 d D U P A 2
H40B H 0.628038 0.468709 0.990302 0.091 Uiso 0.370(10) 1 calc R U P A 2
C41B C 0.5224(8) 0.4327(5) 0.9868(4) 0.078(2) Uani 0.370(10) 1 d D U P A 2
H41B H 0.533608 0.386792 0.978089 0.093 Uiso 0.370(10) 1 calc R U P A 2
B1 B 0.42259(7) 0.56685(6) 0.59211(6) 0.0151(2) Uani 1 1 d . . . . .
B2 B 0.56803(7) 0.60092(6) 0.75978(5) 0.0136(2) Uani 1 1 d . . . . .

loop_
_atom_site_aniso_label
_atom_site_aniso_U_11
_atom_site_aniso_U_22
_atom_site_aniso_U_33
_atom_site_aniso_U_23
_atom_site_aniso_U_13
_atom_site_aniso_U_12
F1 0.0177(3) 0.0286(4) 0.0159(3) -0.0004(3) 0.0012(2) -0.0045(3)
F2 0.0183(3) 0.0286(4) 0.0325(4) 0.0041(3) -0.0028(3) -0.0089(3)
F3 0.0299(4) 0.0282(4) 0.0355(4) -0.0084(3) -0.0146(3) -0.0072(3)
F4 0.0344(4) 0.0435(5) 0.0193(4) -0.0140(3) -0.0050(3) 0.0027(3)
F5 0.0207(3) 0.0315(4) 0.0166(3) -0.0023(3) 0.0031(3) 0.0000(3)
F6 0.0204(3) 0.0211(3) 0.0151(3) 0.0010(2) 0.0016(2) 0.0018(3)
F7 0.0205(3) 0.0198(3) 0.0262(4) 0.0084(3) -0.0014(3) 0.0024(3)
F8 0.0240(4) 0.0179(3) 0.0357(4) -0.0015(3) 0.0033(3) 0.0088(3)
F9 0.0202(3) 0.0256(4) 0.0210(3) -0.0080(3) 0.0032(3) 0.0023(3)
F10 0.0200(3) 0.0210(3) 0.0150(3) 0.0012(2) 0.0000(2) 0.0017(3)
F11 0.0194(3) 0.0121(3) 0.0276(3) -0.0006(2) 0.0018(3) -0.0010(2)
F12 0.0195(3) 0.0186(3) 0.0310(4) -0.0055(3) 0.0038(3) 0.0049(3)
F13 0.0173(3) 0.0268(4) 0.0329(4) 0.0000(3) 0.0112(3) 0.0008(3)
F14 0.0206(3) 0.0171(3) 0.0341(4) 0.0031(3) 0.0081(3) -0.0038(3)
F15 0.0171(3) 0.0123(3) 0.0285(3) -0.0014(2) 0.0045(3) 0.0005(2)
O1 0.0151(4) 0.0139(4) 0.0177(4) 0.0004(3) -0.0020(3) -0.0035(3)
O2 0.0136(4) 0.0139(4) 0.0149(4) 0.0004(3) -0.0026(3) -0.0014(3)
N1 0.0150(4) 0.0124(4) 0.0164(4) 0.0011(3) -0.0036(3) -0.0034(3)
N2 0.0155(4) 0.0142(4) 0.0171(4) 0.0003(3) -0.0017(3) -0.0026(3)
N3 0.0157(4) 0.0132(4) 0.0224(5) -0.0013(4) -0.0017(4) -0.0003(3)
C1 0.0146(5) 0.0172(5) 0.0162(5) 0.0003(4) -0.0029(4) 0.0002(4)
C2 0.0220(6) 0.0199(5) 0.0230(6) 0.0042(4) -0.0060(5) -0.0058(4)
C3 0.0271(6) 0.0263(6) 0.0235(6) 0.0088(5) -0.0065(5) -0.0058(5)
C4 0.0265(6) 0.0286(6) 0.0190(5) 0.0020(5) -0.0069(5) -0.0042(5)
C5 0.0208(5) 0.0207(5) 0.0205(5) -0.0015(4) -0.0040(4) -0.0034(4)
C6 0.0139(5) 0.0154(5) 0.0181(5) -0.0014(4) -0.0009(4) 0.0003(4)
C7 0.0157(5) 0.0123(5) 0.0161(5) 0.0022(4) -0.0044(4) -0.0009(4)
C8 0.0189(5) 0.0173(5) 0.0210(5) 0.0004(4) 0.0011(4) 0.0018(4)
C9 0.0251(6) 0.0208(6) 0.0222(6) -0.0011(4) 0.0025(5) -0.0110(5)
C10 0.0177(6) 0.0236(6) 0.0334(7) -0.0004(5) 0.0011(5) 0.0034(5)
C11 0.0251(6) 0.0175(5) 0.0214(5) -0.0044(4) -0.0009(5) -0.0041(4)
C12 0.0185(5) 0.0151(5) 0.0229(6) -0.0031(4) 0.0031(4) -0.0021(4)
C13 0.0357(7) 0.0192(6) 0.0232(6) -0.0059(5) 0.0007(5) -0.0078(5)
C14 0.0306(7) 0.0386(7) 0.0255(6) -0.0033(5) -0.0055(5) -0.0185(6)
C15 0.0152(5) 0.0418(7) 0.0256(6) 0.0013(5) -0.0032(5) -0.0037(5)
C16 0.0152(5) 0.0199(5) 0.0216(5) -0.0012(4) -0.0005(4) 0.0001(4)
C17 0.0139(5) 0.0262(6) 0.0219(6) -0.0005(5) 0.0021(4) -0.0028(4)
C18 0.0217(6) 0.0233(6) 0.0240(6) 0.0029(5) 0.0005(5) -0.0064(5)
C19 0.0226(6) 0.0135(5) 0.0278(6) -0.0002(4) 0.0003(5) -0.0016(4)
C20 0.0119(5) 0.0125(5) 0.0159(5) -0.0010(4) 0.0003(4) 0.0006(4)
C21 0.0153(5) 0.0125(5) 0.0168(5) 0.0003(4) -0.0021(4) 0.0020(4)
C22 0.0177(5) 0.0155(5) 0.0156(5) 0.0008(4) -0.0023(4) 0.0006(4)
C23 0.0156(5) 0.0165(5) 0.0259(6) 0.0029(4) -0.0032(4) -0.0019(4)
C24 0.0210(6) 0.0171(5) 0.0278(6) -0.0041(4) -0.0106(5) -0.0008(4)
C25 0.0254(6) 0.0225(6) 0.0170(5) -0.0061(4) -0.0048(4) 0.0046(5)
C26 0.0171(5) 0.0182(5) 0.0177(5) -0.0008(4) -0.0002(4) 0.0029(4)
C27 0.0116(5) 0.0141(5) 0.0177(5) -0.0005(4) -0.0001(4) -0.0026(4)
C28 0.0131(5) 0.0168(5) 0.0167(5) -0.0009(4) 0.0011(4) -0.0019(4)
C29 0.0133(5) 0.0159(5) 0.0221(5) 0.0043(4) -0.0016(4) -0.0013(4)
C30 0.0135(5) 0.0133(5) 0.0284(6) -0.0023(4) 0.0002(4) 0.0020(4)
C31 0.0137(5) 0.0190(5) 0.0192(5) -0.0051(4) 0.0016(4) -0.0017(4)
C32 0.0133(5) 0.0155(5) 0.0172(5) 0.0008(4) -0.0010(4) -0.0022(4)
C33 0.0144(5) 0.0158(5) 0.0152(5) -0.0003(4) -0.0009(4) -0.0003(4)
C34 0.0167(5) 0.0137(5) 0.0180(5) 0.0002(4) -0.0015(4) -0.0016(4)
C35 0.0175(5) 0.0165(5) 0.0203(5) -0.0031(4) -0.0002(4) 0.0039(4)
C36 0.0135(5) 0.0235(6) 0.0205(5) 0.0001(4) 0.0039(4) 0.0003(4)
C37 0.0175(5) 0.0160(5) 0.0207(5) 0.0020(4) 0.0018(4) -0.0026(4)
C38 0.0153(5) 0.0146(5) 0.0182(5) -0.0006(4) 0.0004(4) 0.0020(4)
C39A 0.093(4) 0.068(3) 0.066(3) -0.003(2) -0.013(3) -0.010(3)
C40A 0.087(3) 0.077(4) 0.046(2) 0.012(2) -0.001(2) -0.003(3)
C41A 0.101(4) 0.076(4) 0.046(2) 0.013(2) 0.007(2) -0.012(3)
C39B 0.096(5) 0.076(5) 0.053(4) 0.012(4) -0.006(4) -0.037(4)
C40B 0.097(4) 0.077(5) 0.054(4) 0.020(3) -0.006(3) -0.047(4)
C41B 0.103(6) 0.061(4) 0.070(4) 0.013(3) -0.016(4) -0.036(4)
B1 0.0146(5) 0.0152(6) 0.0155(5) -0.0019(4) -0.0019(4) -0.0022(4)
B2 0.0132(5) 0.0132(5) 0.0144(5) 0.0004(4) -0.0004(4) -0.0009(4)

loop_
_atom_type_symbol
_atom_type_description
_atom_type_scat_dispersion_real
_atom_type_scat_dispersion_imag
_atom_type_scat_source
C C 0.0181 0.0091 'International Tables Vol C Tables 4.2.6.8 and 6.1.1.4'
H H 0 0 'International Tables Vol C Tables 4.2.6.8 and 6.1.1.4'
B B 0.009 0.0039 'International Tables Vol C Tables 4.2.6.8 and 6.1.1.4'
F F 0.0727 0.0534 'International Tables Vol C Tables 4.2.6.8 and 6.1.1.4'
N N 0.0311 0.018 'International Tables Vol C Tables 4.2.6.8 and 6.1.1.4'
O O 0.0492 0.0322 'International Tables Vol C Tables 4.2.6.8 and 6.1.1.4'

loop_
_exptl_crystal_face_index_h
_exptl_crystal_face_index_k
_exptl_crystal_face_index_l
_exptl_crystal_face_perp_dist
0 0 1 0.0299
0 0 -1 0.0224
-7 -7 -9 0.0625
-7 -7 7 0.0763
7 7 -7 0.0722
8 8 6 0.0761
0 -13 0 0.0278
0 13 0 0.0317
11 -3 0 0.0918
11 3 0 0.0914
-12 -3 0 0.0882
-11 5 0 0.0865
0 -11 -8 0.0254
10 -1 -8 0.0763
-11 3 -5 0.0738
10 -5 6 0.084
-2 12 5 0.0379

loop_
_geom_angle_atom_site_label_1
_geom_angle_atom_site_label_2
_geom_angle_atom_site_label_3
_geom_angle
_geom_angle_site_symmetry_1
_geom_angle_site_symmetry_3
_geom_angle_publ_flag
C20 O1 B1 127.24(9) . . ?
C20 O2 B2 127.82(8) . . ?
C20 N1 C7 115.39(9) . . ?
C20 N1 C1 122.75(9) . . ?
C7 N1 C1 121.79(9) . . ?
C7 N2 C9 122.80(9) . . ?
C7 N2 C8 122.31(9) . . ?
C9 N2 C8 114.72(9) . . ?
C7 N3 C10 121.02(10) . . ?
C7 N3 C11 122.34(10) . . ?
C10 N3 C11 115.28(10) . . ?
C2 C1 C6 123.89(10) . . ?
C2 C1 N1 117.40(10) . . ?
C6 C1 N1 118.69(9) . . ?
C3 C2 C1 119.40(11) . . ?
C3 C2 H2 120.3 . . ?
C1 C2 H2 120.3 . . ?
C4 C3 C2 119.20(11) . . ?
C4 C3 H3 120.4 . . ?
C2 C3 H3 120.4 . . ?
C3 C4 C5 120.00(11) . . ?
C3 C4 H4 120 . . ?
C5 C4 H4 120 . . ?
C4 C5 C6 123.39(11) . . ?
C4 C5 H5 118.3 . . ?
C6 C5 H5 118.3 . . ?
C1 C6 C5 114.07(10) . . ?
C1 C6 B1 122.97(10) . . ?
C5 C6 B1 122.75(10) . . ?
N2 C7 N3 124.13(10) . . ?
N2 C7 N1 118.79(10) . . ?
N3 C7 N1 117.09(10) . . ?
N2 C8 H8A 109.5 . . ?
N2 C8 H8B 109.5 . . ?
H8A C8 H8B 109.5 . . ?
N2 C8 H8C 109.5 . . ?
H8A C8 H8C 109.5 . . ?
H8B C8 H8C 109.5 . . ?
N2 C9 H9A 109.5 . . ?
N2 C9 H9B 109.5 . . ?
H9A C9 H9B 109.5 . . ?
N2 C9 H9C 109.5 . . ?
H9A C9 H9C 109.5 . . ?
H9B C9 H9C 109.5 . . ?
N3 C10 H10A 109.5 . . ?
N3 C10 H10B 109.5 . . ?
H10A C10 H10B 109.5 . . ?
N3 C10 H10C 109.5 . . ?
H10A C10 H10C 109.5 . . ?
H10B C10 H10C 109.5 . . ?
N3 C11 H11A 109.5 . . ?
N3 C11 H11B 109.5 . . ?
H11A C11 H11B 109.5 . . ?
N3 C11 H11C 109.5 . . ?
H11A C11 H11C 109.5 . . ?
H11B C11 H11C 109.5 . . ?
C13 C12 C19 111.93(10) . . ?
C13 C12 B1 109.85(10) . . ?
C19 C12 B1 109.64(9) . . ?
C13 C12 H12 108.4 . . ?
C19 C12 H12 108.4 . . ?
B1 C12 H12 108.4 . . ?
C14 C13 C12 115.79(10) . . ?
C14 C13 H13A 108.3 . . ?
C12 C13 H13A 108.3 . . ?
C14 C13 H13B 108.3 . . ?
C12 C13 H13B 108.3 . . ?
H13A C13 H13B 107.4 . . ?
C13 C14 C15 115.83(10) . . ?
C13 C14 H14A 108.3 . . ?
C15 C14 H14A 108.3 . . ?
C13 C14 H14B 108.3 . . ?
C15 C14 H14B 108.3 . . ?
H14A C14 H14B 107.4 . . ?
C14 C15 C16 115.41(11) . . ?
C14 C15 H15A 108.4 . . ?
C16 C15 H15A 108.4 . . ?
C14 C15 H15B 108.4 . . ?
C16 C15 H15B 108.4 . . ?
H15A C15 H15B 107.5 . . ?
C17 C16 C15 113.06(10) . . ?
C17 C16 B1 109.91(9) . . ?
C15 C16 B1 109.21(9) . . ?
C17 C16 H16 108.2 . . ?
C15 C16 H16 108.2 . . ?
B1 C16 H16 108.2 . . ?
C18 C17 C16 114.49(10) . . ?
C18 C17 H17A 108.6 . . ?
C16 C17 H17A 108.6 . . ?
C18 C17 H17B 108.6 . . ?
C16 C17 H17B 108.6 . . ?
H17A C17 H17B 107.6 . . ?
C17 C18 C19 114.69(9) . . ?
C17 C18 H18A 108.6 . . ?
C19 C18 H18A 108.6 . . ?
C17 C18 H18B 108.6 . . ?
C19 C18 H18B 108.6 . . ?
H18A C18 H18B 107.6 . . ?
C18 C19 C12 114.63(10) . . ?
C18 C19 H19A 108.6 . . ?
C12 C19 H19A 108.6 . . ?
C18 C19 H19B 108.6 . . ?
C12 C19 H19B 108.6 . . ?
H19A C19 H19B 107.6 . . ?
O1 C20 O2 124.28(10) . . ?
O1 C20 N1 122.69(10) . . ?
O2 C20 N1 113.00(9) . . ?
C26 C21 C22 113.58(10) . . ?
C26 C21 B2 126.82(10) . . ?
C22 C21 B2 119.53(9) . . ?
F1 C22 C23 115.68(10) . . ?
F1 C22 C21 119.84(10) . . ?
C23 C22 C21 124.48(11) . . ?
F2 C23 C24 119.77(10) . . ?
F2 C23 C22 120.95(11) . . ?
C24 C23 C22 119.23(11) . . ?
F3 C24 C25 120.70(11) . . ?
F3 C24 C23 120.53(11) . . ?
C25 C24 C23 118.71(10) . . ?
F4 C25 C24 119.49(11) . . ?
F4 C25 C26 120.17(11) . . ?
C24 C25 C26 120.32(11) . . ?
F5 C26 C25 115.37(10) . . ?
F5 C26 C21 121.01(10) . . ?
C25 C26 C21 123.62(11) . . ?
C32 C27 C28 113.99(10) . . ?
C32 C27 B2 128.15(10) . . ?
C28 C27 B2 117.68(9) . . ?
F6 C28 C29 116.51(10) . . ?
F6 C28 C27 119.08(10) . . ?
C29 C28 C27 124.40(10) . . ?
F7 C29 C28 121.01(10) . . ?
F7 C29 C30 120.00(10) . . ?
C28 C29 C30 118.99(10) . . ?
F8 C30 C31 120.41(10) . . ?
F8 C30 C29 120.15(10) . . ?
C31 C30 C29 119.45(10) . . ?
F9 C31 C30 119.76(10) . . ?
F9 C31 C32 120.67(10) . . ?
C30 C31 C32 119.57(10) . . ?
F10 C32 C27 121.11(10) . . ?
F10 C32 C31 115.34(10) . . ?
C27 C32 C31 123.55(10) . . ?
C38 C33 C34 113.41(10) . . ?
C38 C33 B2 126.89(10) . . ?
C34 C33 B2 119.69(9) . . ?
F11 C34 C35 115.95(9) . . ?
F11 C34 C33 119.15(10) . . ?
C35 C34 C33 124.86(10) . . ?
F12 C35 C34 121.03(10) . . ?
F12 C35 C36 120.05(10) . . ?
C34 C35 C36 118.90(10) . . ?
F13 C36 C37 120.13(10) . . ?
F13 C36 C35 120.90(10) . . ?
C37 C36 C35 118.97(10) . . ?
F14 C37 C36 119.47(10) . . ?
F14 C37 C38 120.38(10) . . ?
C36 C37 C38 120.14(10) . . ?
F15 C38 C37 114.56(9) . . ?
F15 C38 C33 121.73(10) . . ?
C37 C38 C33 123.71(10) . . ?
C40A C39A C41A 120.7(5) . 5_667 ?
C40A C39A H39A 119.7 . . ?
C41A C39A H39A 119.7 5_667 . ?
C39A C40A C41A 115.4(6) . . ?
C39A C40A H40A 122.3 . . ?
C41A C40A H40A 122.3 . . ?
C40A C41A C39A 123.9(6) . 5_667 ?
C40A C41A H41A 118 . . ?
C39A C41A H41A 118 5_667 . ?
C41B C39B C40B 128.3(8) 5_667 . ?
C41B C39B H39B 115.9 5_667 . ?
C40B C39B H39B 115.9 . . ?
C41B C40B C39B 113.8(11) . . ?
C41B C40B H40B 123.1 . . ?
C39B C40B H40B 123.1 . . ?
C40B C41B H41B 121 . . ?
C39B C41B H41B 121 5_667 . ?
C12 B1 C16 106.53(9) . . ?
C12 B1 C6 120.44(9) . . ?
C16 B1 C6 114.32(9) . . ?
C12 B1 O1 103.86(8) . . ?
C16 B1 O1 105.31(8) . . ?
C6 B1 O1 104.86(8) . . ?
O2 B2 C27 112.63(9) . . ?
O2 B2 C33 108.39(8) . . ?
C27 B2 C33 114.53(9) . . ?
O2 B2 C21 101.39(8) . . ?
C27 B2 C21 105.43(8) . . ?
C33 B2 C21 113.77(9) . . ?

loop_
_geom_bond_atom_site_label_1
_geom_bond_atom_site_label_2
_geom_bond_distance
_geom_bond_site_symmetry_2
_geom_bond_publ_flag
F1 C22 1.3540(13) . ?
F2 C23 1.3429(14) . ?
F3 C24 1.3395(13) . ?
F4 C25 1.3466(14) . ?
F5 C26 1.3482(13) . ?
F6 C28 1.3489(12) . ?
F7 C29 1.3441(13) . ?
F8 C30 1.3435(13) . ?
F9 C31 1.3428(13) . ?
F10 C32 1.3508(13) . ?
F11 C34 1.3558(12) . ?
F12 C35 1.3424(12) . ?
F13 C36 1.3396(13) . ?
F14 C37 1.3466(13) . ?
F15 C38 1.3515(12) . ?
O1 C20 1.2411(13) . ?
O1 B1 1.6407(14) . ?
O2 C20 1.2886(13) . ?
O2 B2 1.5389(13) . ?
N1 C20 1.3756(14) . ?
N1 C7 1.4158(13) . ?
N1 C1 1.4494(13) . ?
N2 C7 1.3151(15) . ?
N2 C9 1.4695(14) . ?
N2 C8 1.4709(14) . ?
N3 C7 1.3282(14) . ?
N3 C10 1.4670(15) . ?
N3 C11 1.4685(14) . ?
C1 C2 1.3923(16) . ?
C1 C6 1.4001(15) . ?
C2 C3 1.3860(17) . ?
C2 H2 0.95 . ?
C3 C4 1.3838(18) . ?
C3 H3 0.95 . ?
C4 C5 1.3876(17) . ?
C4 H4 0.95 . ?
C5 C6 1.4070(15) . ?
C5 H5 0.95 . ?
C6 B1 1.6177(16) . ?
C8 H8A 0.98 . ?
C8 H8B 0.98 . ?
C8 H8C 0.98 . ?
C9 H9A 0.98 . ?
C9 H9B 0.98 . ?
C9 H9C 0.98 . ?
C10 H10A 0.98 . ?
C10 H10B 0.98 . ?
C10 H10C 0.98 . ?
C11 H11A 0.98 . ?
C11 H11B 0.98 . ?
C11 H11C 0.98 . ?
C12 C13 1.5432(16) . ?
C12 C19 1.5458(16) . ?
C12 B1 1.6121(16) . ?
C12 H12 1 . ?
C13 C14 1.541(2) . ?
C13 H13A 0.99 . ?
C13 H13B 0.99 . ?
C14 C15 1.542(2) . ?
C14 H14A 0.99 . ?
C14 H14B 0.99 . ?
C15 C16 1.5449(16) . ?
C15 H15A 0.99 . ?
C15 H15B 0.99 . ?
C16 C17 1.5403(16) . ?
C16 B1 1.6144(16) . ?
C16 H16 1 . ?
C17 C18 1.5385(17) . ?
C17 H17A 0.99 . ?
C17 H17B 0.99 . ?
C18 C19 1.5390(17) . ?
C18 H18A 0.99 . ?
C18 H18B 0.99 . ?
C19 H19A 0.99 . ?
C19 H19B 0.99 . ?
C21 C26 1.3885(15) . ?
C21 C22 1.3952(15) . ?
C21 B2 1.6486(16) . ?
C22 C23 1.3833(16) . ?
C23 C24 1.3806(17) . ?
C24 C25 1.3749(18) . ?
C25 C26 1.3848(16) . ?
C27 C32 1.3884(15) . ?
C27 C28 1.3947(15) . ?
C27 B2 1.6392(15) . ?
C28 C29 1.3779(15) . ?
C29 C30 1.3809(17) . ?
C30 C31 1.3770(17) . ?
C31 C32 1.3891(15) . ?
C33 C38 1.3889(15) . ?
C33 C34 1.3938(15) . ?
C33 B2 1.6412(16) . ?
C34 C35 1.3816(16) . ?
C35 C36 1.3820(16) . ?
C36 C37 1.3735(16) . ?
C37 C38 1.3863(16) . ?
C39A C40A 1.368(8) . ?
C39A C41A 1.390(8) 5_667 ?
C39A H39A 0.95 . ?
C40A C41A 1.383(8) . ?
C40A H40A 0.95 . ?
C41A H41A 0.95 . ?
C39B C41B 1.399(16) 5_667 ?
C39B C40B 1.425(14) . ?
C39B H39B 0.95 . ?
C40B C41B 1.363(9) . ?
C40B H40B 0.95 . ?
C41B H41B 0.95 . ?
